data_7117795
loop_
_publ_author_name
'Jola Pospech'
'Alastair J. J. Lennox'
'Matthias Beller'

_publ_section_title
;
 Rhodium-catalysed alkoxylation/acetalization of diazo compounds: one-step
 synthesis of highly functionalised quaternary carbon centres
;
_journal_name_full Chem.Commun.
_journal_page_first 14505
_journal_paper_doi 10.1039/C5cc03903G
_journal_volume 51
_journal_year 2015
_chemical_formula_sum 'C13 H17 Br O5'
_chemical_formula_weight 333.17
_chemical_name_systematic
;
 ?
;
_space_group_crystal_system orthorhombic
_space_group_IT_number 33
_space_group_name_Hall 'P 2c -2n'
_space_group_name_H-M_alt 'P n a 21'
_symmetry_space_group_name_Hall 'P 2c -2n'
_symmetry_space_group_name_H-M 'P n a 21'
_atom_sites_solution_hydrogens geom
_audit_creation_method SHELXL-2014
_audit_update_record
;
2015-01-13 deposited with the CCDC.
2015-08-11 downloaded from the CCDC.
;
_cell_angle_alpha 90
_cell_angle_beta 90
_cell_angle_gamma 90
_cell_formula_units_Z 4
_cell_length_a 14.3578(16)
_cell_length_b 11.7005(14)
_cell_length_c 8.2619(9)
_cell_measurement_reflns_used 8498
_cell_measurement_temperature 150(2)
_cell_measurement_theta_max 28.66
_cell_measurement_theta_min 2.25
_cell_volume 1387.9(3)
_computing_cell_refinement 'SAINT (Bruker, 2013)'
_computing_data_collection 'APEX2 (Bruker, 2014)'
_computing_data_reduction SAINT
_computing_structure_refinement 'SHELXL-2014 (Sheldrick, 2014)'
_computing_structure_solution 'SHELXS-97 (Sheldrick, 2008)'
_diffrn_ambient_temperature 150(2)
_diffrn_detector_area_resol_mean 8.3333
_diffrn_measured_fraction_theta_full 1.000
_diffrn_measured_fraction_theta_max 1.000
_diffrn_measurement_device_type 'Bruker APEX-II CCD'
_diffrn_measurement_method '\f and \w scans'
_diffrn_radiation_type MoK\a
_diffrn_radiation_wavelength 0.71073
_diffrn_reflns_av_R_equivalents 0.0327
_diffrn_reflns_av_unetI/netI 0.0345
_diffrn_reflns_laue_measured_fraction_full 1.000
_diffrn_reflns_laue_measured_fraction_max 1.000
_diffrn_reflns_limit_h_max 19
_diffrn_reflns_limit_h_min -19
_diffrn_reflns_limit_k_max 15
_diffrn_reflns_limit_k_min -15
_diffrn_reflns_limit_l_max 10
_diffrn_reflns_limit_l_min -11
_diffrn_reflns_number 21187
_diffrn_reflns_point_group_measured_fraction_full 0.947
_diffrn_reflns_point_group_measured_fraction_max 0.937
_diffrn_reflns_theta_full 25.242
_diffrn_reflns_theta_max 28.701
_diffrn_reflns_theta_min 2.245
_diffrn_source 'fine-focus sealed tube'
_exptl_absorpt_coefficient_mu 2.975
_exptl_absorpt_correction_T_max 0.67
_exptl_absorpt_correction_T_min 0.48
_exptl_absorpt_correction_type multi-scan
_exptl_absorpt_process_details 'SADABS (Bruker, 2014)'
_exptl_crystal_colour colourless
_exptl_crystal_density_diffrn 1.594
_exptl_crystal_description plate
_exptl_crystal_F_000 680
_exptl_crystal_size_max 0.490
_exptl_crystal_size_mid 0.298
_exptl_crystal_size_min 0.145
_refine_diff_density_max 0.377
_refine_diff_density_min -0.281
_refine_diff_density_rms 0.048
_refine_ls_abs_structure_details
;
 Flack x determined using 1248 quotients [(I+)-(I-)]/[(I+)+(I-)]
 (Parsons, Flack and Wagner, Acta Cryst. B69 (2013) 249-259).
;
_refine_ls_abs_structure_Flack 0.021(5)
_refine_ls_extinction_coef .
_refine_ls_extinction_method none
_refine_ls_goodness_of_fit_ref 1.018
_refine_ls_hydrogen_treatment constr
_refine_ls_matrix_type full
_refine_ls_number_parameters 176
_refine_ls_number_reflns 3366
_refine_ls_number_restraints 1
_refine_ls_restrained_S_all 1.018
_refine_ls_R_factor_all 0.0262
_refine_ls_R_factor_gt 0.0219
_refine_ls_shift/su_max 0.000
_refine_ls_shift/su_mean 0.000
_refine_ls_structure_factor_coef Fsqd
_refine_ls_weighting_details 'w=1/[\s^2^(Fo^2^)+(0.0200P)^2^] where P=(Fo^2^+2Fc^2^)/3'
_refine_ls_weighting_scheme calc
_refine_ls_wR_factor_gt 0.0472
_refine_ls_wR_factor_ref 0.0483
_reflns_Friedel_coverage 0.757
_reflns_friedel_fraction_full 0.884
_reflns_friedel_fraction_max 0.865
_reflns_number_gt 3054
_reflns_number_total 3366
_reflns_threshold_expression 'I > 2\s(I)'
_cod_data_source_file c5cc03903g2.cif
_cod_data_source_block AX0625
_cod_database_code 7117795
_shelx_space_group_comment
;
The symmetry employed for this shelxl refinement is uniquely defined
by the following loop, which should always be used as a source of
symmetry information in preference to the above space-group names.
They are only intended as comments.
;
_shelxl_version_number 2014-3

loop_
_space_group_symop_operation_xyz
'x, y, z'
'-x, -y, z+1/2'
'-x+1/2, y+1/2, z+1/2'
'x+1/2, -y+1/2, z'

loop_
_atom_site_label
_atom_site_type_symbol
_atom_site_fract_x
_atom_site_fract_y
_atom_site_fract_z
_atom_site_U_iso_or_equiv
_atom_site_adp_type
_atom_site_occupancy
_atom_site_site_symmetry_order
_atom_site_calc_flag
_atom_site_refinement_flags_posn
_atom_site_refinement_flags_adp
_atom_site_refinement_flags_occupancy
_atom_site_disorder_assembly
_atom_site_disorder_group
Br1 Br -0.15060(2) 0.26103(2) 0.33011(6) 0.02954(8) Uani 1 1 d . . . . .
C1 C 0.10776(16) 0.2888(2) 0.9309(3) 0.0199(4) Uani 1 1 d . . . . .
C2 C 0.14732(14) 0.17106(19) 0.9844(3) 0.0206(5) Uani 1 1 d . . . . .
H2 H 0.1757 0.1776 1.0945 0.025 Uiso 1 1 calc R U . . .
C3 C 0.19040(16) 0.3722(2) 0.9084(3) 0.0214(5) Uani 1 1 d . . . . .
C4 C 0.31511(17) 0.4643(2) 1.0391(3) 0.0297(5) Uani 1 1 d . . . . .
H4A H 0.3636 0.4369 0.9652 0.044 Uiso 1 1 calc R U . . .
H4B H 0.3415 0.4736 1.1477 0.044 Uiso 1 1 calc R U . . .
H4C H 0.2914 0.5380 1.0007 0.044 Uiso 1 1 calc R U . . .
C5 C 0.02582(17) 0.44018(19) 1.0667(3) 0.0274(5) Uani 1 1 d . . . . .
H5A H 0.0798 0.4898 1.0851 0.041 Uiso 1 1 calc R U . . .
H5B H -0.0203 0.4527 1.1523 0.041 Uiso 1 1 calc R U . . .
H5C H -0.0020 0.4581 0.9613 0.041 Uiso 1 1 calc R U . . .
C6 C 0.05798(18) 0.0389(2) 1.1406(3) 0.0312(6) Uani 1 1 d . . . . .
H6A H 0.1168 0.0117 1.1870 0.047 Uiso 1 1 calc R U . . .
H6B H 0.0151 -0.0257 1.1278 0.047 Uiso 1 1 calc R U . . .
H6C H 0.0301 0.0958 1.2129 0.047 Uiso 1 1 calc R U . . .
C7 C 0.26852(16) 0.0437(2) 0.9230(3) 0.0281(5) Uani 1 1 d . . . . .
H7A H 0.3003 0.0613 1.0250 0.042 Uiso 1 1 calc R U . . .
H7B H 0.3148 0.0247 0.8401 0.042 Uiso 1 1 calc R U . . .
H7C H 0.2266 -0.0215 0.9389 0.042 Uiso 1 1 calc R U . . .
C8 C 0.04759(16) 0.27881(18) 0.7796(3) 0.0184(5) Uani 1 1 d . . . . .
C9 C 0.08441(17) 0.2757(2) 0.6234(3) 0.0219(5) Uani 1 1 d . . . . .
H9 H 0.1500 0.2777 0.6088 0.026 Uiso 1 1 calc R U . . .
C10 C 0.02620(17) 0.26961(18) 0.4881(3) 0.0211(5) Uani 1 1 d . . . . .
H10 H 0.0517 0.2689 0.3820 0.025 Uiso 1 1 calc R U . . .
C11 C -0.06921(18) 0.26459(17) 0.5111(3) 0.0203(5) Uani 1 1 d . . . . .
C12 C -0.10747(17) 0.26306(18) 0.6650(3) 0.0226(5) Uani 1 1 d . . . . .
H12 H -0.1730 0.2575 0.6792 0.027 Uiso 1 1 calc R U . . .
C13 C -0.04880(16) 0.26975(17) 0.7980(3) 0.0212(5) Uani 1 1 d . . . . .
H13 H -0.0747 0.2681 0.9037 0.025 Uiso 1 1 calc R U . . .
O1 O 0.20758(12) 0.42494(15) 0.7874(2) 0.0344(4) Uani 1 1 d . . . . .
O2 O 0.23910(11) 0.38167(14) 1.04470(19) 0.0266(4) Uani 1 1 d . . . . .
O3 O 0.05496(11) 0.32331(14) 1.06847(18) 0.0227(3) Uani 1 1 d . . . . .
O4 O 0.07540(11) 0.08946(13) 0.9864(2) 0.0254(4) Uani 1 1 d . . . . .
O5 O 0.21551(10) 0.14138(14) 0.87167(18) 0.0248(4) Uani 1 1 d . . . . .

loop_
_atom_site_aniso_label
_atom_site_aniso_U_11
_atom_site_aniso_U_22
_atom_site_aniso_U_33
_atom_site_aniso_U_23
_atom_site_aniso_U_13
_atom_site_aniso_U_12
Br1 0.03094(13) 0.03510(13) 0.02260(11) -0.00052(18) -0.01019(12) 0.00008(9)
C1 0.0235(12) 0.0217(11) 0.0145(11) -0.0007(9) 0.0001(9) -0.0004(9)
C2 0.0248(12) 0.0215(11) 0.0156(10) 0.0026(8) -0.0014(9) -0.0005(9)
C3 0.0249(12) 0.0206(12) 0.0186(12) 0.0010(9) -0.0016(9) 0.0005(9)
C4 0.0302(12) 0.0325(14) 0.0263(12) 0.0011(10) -0.0042(11) -0.0118(11)
C5 0.0318(13) 0.0257(12) 0.0247(12) -0.0044(9) -0.0007(10) 0.0023(10)
C6 0.0340(14) 0.0297(13) 0.0299(14) 0.0092(11) 0.0013(12) -0.0053(11)
C7 0.0275(12) 0.0264(12) 0.0303(12) 0.0035(10) -0.0002(10) 0.0059(10)
C8 0.0241(11) 0.0152(10) 0.0159(11) 0.0014(7) -0.0017(8) -0.0001(8)
C9 0.0217(11) 0.0247(11) 0.0192(12) -0.0006(9) -0.0018(9) 0.0015(9)
C10 0.0250(12) 0.0223(11) 0.0159(10) -0.0020(9) 0.0004(9) 0.0026(9)
C11 0.0232(11) 0.0173(11) 0.0205(12) -0.0007(8) -0.0067(9) 0.0006(9)
C12 0.0219(12) 0.0221(12) 0.0238(13) -0.0018(9) -0.0004(9) -0.0007(9)
C13 0.0248(11) 0.0194(10) 0.0194(16) 0.0002(8) 0.0022(9) -0.0012(8)
O1 0.0448(11) 0.0362(10) 0.0221(10) 0.0087(7) -0.0031(8) -0.0157(8)
O2 0.0298(9) 0.0299(9) 0.0200(8) 0.0038(7) -0.0049(7) -0.0094(7)
O3 0.0299(9) 0.0236(8) 0.0146(8) -0.0014(6) 0.0023(6) 0.0013(7)
O4 0.0291(9) 0.0228(9) 0.0244(8) 0.0054(7) -0.0040(7) -0.0065(7)
O5 0.0270(8) 0.0250(8) 0.0225(9) 0.0038(6) 0.0027(6) 0.0046(7)

loop_
_atom_type_symbol
_atom_type_description
_atom_type_scat_dispersion_real
_atom_type_scat_dispersion_imag
_atom_type_scat_source
C C 0.0033 0.0016 'International Tables Vol C Tables 4.2.6.8 and 6.1.1.4'
H H 0.0000 0.0000 'International Tables Vol C Tables 4.2.6.8 and 6.1.1.4'
O O 0.0106 0.0060 'International Tables Vol C Tables 4.2.6.8 and 6.1.1.4'
Br Br -0.2901 2.4595 'International Tables Vol C Tables 4.2.6.8 and 6.1.1.4'

loop_
_geom_angle_atom_site_label_1
_geom_angle_atom_site_label_2
_geom_angle_atom_site_label_3
_geom_angle
_geom_angle_site_symmetry_1
_geom_angle_site_symmetry_3
O3 C1 C8 111.99(17) . .
O3 C1 C3 109.02(19) . .
C8 C1 C3 112.62(19) . .
O3 C1 C2 102.63(18) . .
C8 C1 C2 111.83(19) . .
C3 C1 C2 108.23(18) . .
O5 C2 O4 110.74(18) . .
O5 C2 C1 106.71(17) . .
O4 C2 C1 109.69(18) . .
O5 C2 H2 109.9 . .
O4 C2 H2 109.9 . .
C1 C2 H2 109.9 . .
O1 C3 O2 123.7(2) . .
O1 C3 C1 125.6(2) . .
O2 C3 C1 110.71(19) . .
O2 C4 H4A 109.5 . .
O2 C4 H4B 109.5 . .
H4A C4 H4B 109.5 . .
O2 C4 H4C 109.5 . .
H4A C4 H4C 109.5 . .
H4B C4 H4C 109.5 . .
O3 C5 H5A 109.5 . .
O3 C5 H5B 109.5 . .
H5A C5 H5B 109.5 . .
O3 C5 H5C 109.5 . .
H5A C5 H5C 109.5 . .
H5B C5 H5C 109.5 . .
O4 C6 H6A 109.5 . .
O4 C6 H6B 109.5 . .
H6A C6 H6B 109.5 . .
O4 C6 H6C 109.5 . .
H6A C6 H6C 109.5 . .
H6B C6 H6C 109.5 . .
O5 C7 H7A 109.5 . .
O5 C7 H7B 109.5 . .
H7A C7 H7B 109.5 . .
O5 C7 H7C 109.5 . .
H7A C7 H7C 109.5 . .
H7B C7 H7C 109.5 . .
C9 C8 C13 118.3(2) . .
C9 C8 C1 123.1(2) . .
C13 C8 C1 118.60(19) . .
C8 C9 C10 121.0(2) . .
C8 C9 H9 119.5 . .
C10 C9 H9 119.5 . .
C11 C10 C9 119.0(2) . .
C11 C10 H10 120.5 . .
C9 C10 H10 120.5 . .
C10 C11 C12 121.3(2) . .
C10 C11 Br1 120.13(19) . .
C12 C11 Br1 118.59(19) . .
C11 C12 C13 119.0(2) . .
C11 C12 H12 120.5 . .
C13 C12 H12 120.5 . .
C12 C13 C8 121.4(2) . .
C12 C13 H13 119.3 . .
C8 C13 H13 119.3 . .
C3 O2 C4 114.93(17) . .
C1 O3 C5 114.71(18) . .
C2 O4 C6 114.89(17) . .
C2 O5 C7 111.89(17) . .

loop_
_geom_bond_atom_site_label_1
_geom_bond_atom_site_label_2
_geom_bond_distance
_geom_bond_site_symmetry_2
Br1 C11 1.898(2) .
C1 O3 1.424(3) .
C1 C8 1.524(3) .
C1 C3 1.547(3) .
C1 C2 1.555(3) .
C2 O5 1.395(3) .
C2 O4 1.406(3) .
C2 H2 1.0000 .
C3 O1 1.200(3) .
C3 O2 1.330(3) .
C4 O2 1.459(3) .
C4 H4A 0.9800 .
C4 H4B 0.9800 .
C4 H4C 0.9800 .
C5 O3 1.430(3) .
C5 H5A 0.9800 .
C5 H5B 0.9800 .
C5 H5C 0.9800 .
C6 O4 1.427(3) .
C6 H6A 0.9800 .
C6 H6B 0.9800 .
C6 H6C 0.9800 .
C7 O5 1.437(3) .
C7 H7A 0.9800 .
C7 H7B 0.9800 .
C7 H7C 0.9800 .
C8 C9 1.395(3) .
C8 C13 1.396(3) .
C9 C10 1.397(3) .
C9 H9 0.9500 .
C10 C11 1.384(4) .
C10 H10 0.9500 .
C11 C12 1.385(4) .
C12 C13 1.387(3) .
C12 H12 0.9500 .
C13 H13 0.9500 .

loop_
_geom_torsion_atom_site_label_1
_geom_torsion_atom_site_label_2
_geom_torsion_atom_site_label_3
_geom_torsion_atom_site_label_4
_geom_torsion
_geom_torsion_site_symmetry_1
_geom_torsion_site_symmetry_2
_geom_torsion_site_symmetry_3
_geom_torsion_site_symmetry_4
O3 C1 C2 O5 -167.85(17) . . . .
C8 C1 C2 O5 71.9(2) . . . .
C3 C1 C2 O5 -52.7(2) . . . .
O3 C1 C2 O4 72.1(2) . . . .
C8 C1 C2 O4 -48.1(2) . . . .
C3 C1 C2 O4 -172.69(18) . . . .
O3 C1 C3 O1 -124.8(3) . . . .
C8 C1 C3 O1 0.1(3) . . . .
C2 C1 C3 O1 124.3(3) . . . .
O3 C1 C3 O2 52.8(2) . . . .
C8 C1 C3 O2 177.74(18) . . . .
C2 C1 C3 O2 -58.1(2) . . . .
O3 C1 C8 C9 163.0(2) . . . .
C3 C1 C8 C9 39.7(3) . . . .
C2 C1 C8 C9 -82.5(3) . . . .
O3 C1 C8 C13 -18.5(3) . . . .
C3 C1 C8 C13 -141.8(2) . . . .
C2 C1 C8 C13 96.1(2) . . . .
C13 C8 C9 C10 3.3(3) . . . .
C1 C8 C9 C10 -178.2(2) . . . .
C8 C9 C10 C11 -1.2(3) . . . .
C9 C10 C11 C12 -1.4(3) . . . .
C9 C10 C11 Br1 178.05(17) . . . .
C10 C11 C12 C13 1.7(3) . . . .
Br1 C11 C12 C13 -177.72(15) . . . .
C11 C12 C13 C8 0.5(3) . . . .
C9 C8 C13 C12 -2.9(3) . . . .
C1 C8 C13 C12 178.48(19) . . . .
O1 C3 O2 C4 1.5(3) . . . .
C1 C3 O2 C4 -176.13(19) . . . .
C8 C1 O3 C5 -72.2(2) . . . .
C3 C1 O3 C5 53.1(2) . . . .
C2 C1 O3 C5 167.69(18) . . . .
O5 C2 O4 C6 123.4(2) . . . .
C1 C2 O4 C6 -119.1(2) . . . .
O4 C2 O5 C7 -70.7(2) . . . .
C1 C2 O5 C7 169.95(19) . . . .
